data_2218407
loop_
_publ_author_name
'Wicher, Barbara'
'Gdaniec, Maria'

_publ_section_title
;
 Cholic acid--quinoxaline (2/1)
;
_journal_coeditor_code FL2200
_journal_issue 6
_journal_name_full 'Acta Crystallographica Section E'
_journal_page_first o1138
_journal_paper_doi 10.1107/S1600536808015067
_journal_volume 64
_journal_year 2008
_chemical_formula_iupac '2C24 H40 O5, C8 H6 N2'
_chemical_formula_moiety '2(C24 H40 O5), (C8 H6 N2)'
_chemical_formula_sum 'C56 H86 N2 O10'
_chemical_formula_weight 947.27
_chemical_name_common
;
Cholic acid--quinoxaline (2/1)
;
_chemical_name_systematic
;
3\a,7\a,12\a-trihydroxy-5\b-cholan-24-oic acid--quinoxaline (2/1)
;
_space_group_IT_number 4
_symmetry_cell_setting monoclinic
_symmetry_space_group_name_Hall 'P 2yb'
_symmetry_space_group_name_H-M 'P 1 21 1'
_atom_sites_solution_hydrogens geom
_atom_sites_solution_primary direct
_atom_sites_solution_secondary difmap
_audit_creation_method SHELXL-97
_cell_angle_alpha 90.00
_cell_angle_beta 104.653(4)
_cell_angle_gamma 90.00
_cell_formula_units_Z 1
_cell_length_a 12.2799(5)
_cell_length_b 7.8968(3)
_cell_length_c 14.2831(5)
_cell_measurement_reflns_used 6598
_cell_measurement_temperature 130(2)
_cell_measurement_theta_max 27.71
_cell_measurement_theta_min 1.96
_cell_volume 1340.01(9)
_computing_cell_refinement
;
CrysAlis RED (Oxford Diffraction, 2007)
;
_computing_data_collection
;
CrysAlis CCD (Oxford Diffraction, 2007)
;
_computing_data_reduction
;
CrysAlis RED (Oxford Diffraction, 2007)
;
_computing_molecular_graphics
;
ORTEPIII for Windows (Farrugia, 1997) and
Mercury (Macrae <i>et al.</i>,  2006)
;
_computing_publication_material 'SHELXL97 (Sheldrick, 2008)'
_computing_structure_refinement 'SHELXL97 (Sheldrick, 2008)'
_computing_structure_solution 'SHELXS97 (Sheldrick, 2008)'
_diffrn_ambient_temperature 130(2)
_diffrn_measured_fraction_theta_full 0.994
_diffrn_measured_fraction_theta_max 0.994
_diffrn_measurement_device_type 'Kuma KM-4-CCD \k-geometry'
_diffrn_measurement_method \w
_diffrn_radiation_monochromator graphite
_diffrn_radiation_source 'fine-focus sealed tube'
_diffrn_radiation_type MoK\a
_diffrn_radiation_wavelength 0.71073
_diffrn_reflns_av_R_equivalents 0.0162
_diffrn_reflns_av_sigmaI/netI 0.0197
_diffrn_reflns_limit_h_max 15
_diffrn_reflns_limit_h_min -14
_diffrn_reflns_limit_k_max 9
_diffrn_reflns_limit_k_min -7
_diffrn_reflns_limit_l_max 17
_diffrn_reflns_limit_l_min -17
_diffrn_reflns_number 9593
_diffrn_reflns_theta_full 26.36
_diffrn_reflns_theta_max 26.36
_diffrn_reflns_theta_min 4.25
_diffrn_standards_decay_% 0
_diffrn_standards_interval_count 0
_diffrn_standards_interval_time 0
_diffrn_standards_number 0
_exptl_absorpt_coefficient_mu 0.079
_exptl_absorpt_correction_T_max 1.000
_exptl_absorpt_correction_T_min 0.783
_exptl_absorpt_correction_type multi-scan
_exptl_absorpt_process_details
;
(SCALE3 ABSPACK scaling algorithm; Oxford Diffraction, 2007)
;
_exptl_crystal_colour colorless
_exptl_crystal_density_diffrn 1.174
_exptl_crystal_density_method 'not measured'
_exptl_crystal_description plate
_exptl_crystal_F_000 516
_exptl_crystal_size_max 0.6
_exptl_crystal_size_mid 0.2
_exptl_crystal_size_min 0.09
_refine_diff_density_max 0.228
_refine_diff_density_min -0.174
_refine_ls_extinction_method none
_refine_ls_goodness_of_fit_ref 1.067
_refine_ls_hydrogen_treatment constr
_refine_ls_matrix_type full
_refine_ls_number_parameters 353
_refine_ls_number_reflns 2929
_refine_ls_number_restraints 1
_refine_ls_restrained_S_all 1.066
_refine_ls_R_factor_all 0.0420
_refine_ls_R_factor_gt 0.0353
_refine_ls_shift/su_max 0.004
_refine_ls_shift/su_mean 0.000
_refine_ls_structure_factor_coef Fsqd
_refine_ls_weighting_details 'calc w=1/[\s^2^(Fo^2^)+(0.0726P)^2^] where P=(Fo^2^+2Fc^2^)/3'
_refine_ls_weighting_scheme calc
_refine_ls_wR_factor_gt 0.0971
_refine_ls_wR_factor_ref 0.1016
_reflns_number_gt 2548
_reflns_number_total 2929
_reflns_threshold_expression I>2\s(I)
_cod_data_source_file fl2200.cif
_cod_data_source_block I
_cod_original_sg_symbol_H-M 'P 21'
_cod_database_code 2218407
_cod_database_fobs_code 2218407

loop_
_symmetry_equiv_pos_as_xyz
'x, y, z'
'-x, y+1/2, -z'

loop_
_atom_site_type_symbol
_atom_site_label
_atom_site_fract_x
_atom_site_fract_y
_atom_site_fract_z
_atom_site_U_iso_or_equiv
_atom_site_adp_type
_atom_site_calc_flag
_atom_site_refinement_flags
_atom_site_occupancy
O O1 0.59222(14) 0.4911(2) 1.10590(10) 0.0314(4) Uani d . 1
H H1O 0.6242 0.4236 1.1475 0.038 Uiso calc R 1
O O2 0.42660(12) 0.2628(2) 0.79071(10) 0.0258(3) Uani d . 1
H H2O 0.4339 0.1702 0.8176 0.031 Uiso calc R 1
O O3 0.32033(13) 0.8075(2) 0.72265(10) 0.0274(3) Uani d . 1
H H3O 0.2725 0.8813 0.7056 0.033 Uiso calc R 1
O O4 -0.16441(14) 0.5786(2) 0.30332(13) 0.0426(5) Uani d . 1
O O5 -0.20929(13) 0.8331(2) 0.23696(11) 0.0323(4) Uani d . 1
H H5O -0.2738 0.8000 0.2320 0.039 Uiso calc R 1
C C1 0.69475(18) 0.7038(3) 0.90818(16) 0.0274(5) Uani d . 1
H H1A 0.7753 0.6938 0.9355 0.033 Uiso d R 1
H H1B 0.6802 0.8167 0.8812 0.033 Uiso d R 1
C C2 0.63568(19) 0.6848(3) 0.98942(15) 0.0255(5) Uani d . 1
H H2A 0.6637 0.7698 1.0386 0.031 Uiso d R 1
H H2B 0.5555 0.7026 0.9640 0.031 Uiso d R 1
C C3 0.65639(19) 0.5100(3) 1.03418(15) 0.0275(5) Uani d . 1
H H3A 0.7367 0.4957 1.0651 0.033 Uiso d R 1
C C4 0.61870(19) 0.3768(3) 0.95714(15) 0.0260(5) Uani d . 1
H H4A 0.5376 0.3832 0.9329 0.031 Uiso d R 1
H H4B 0.6368 0.2660 0.9863 0.031 Uiso d R 1
C C5 0.67282(18) 0.3938(3) 0.87164(15) 0.0254(5) Uani d . 1
H H5A 0.7538 0.3747 0.8972 0.030 Uiso d R 1
C C6 0.62925(18) 0.2534(3) 0.79734(15) 0.0270(5) Uani d . 1
H H6A 0.6791 0.2449 0.7546 0.032 Uiso d R 1
H H6B 0.6324 0.1465 0.8313 0.032 Uiso d R 1
C C7 0.50925(17) 0.2804(3) 0.73578(14) 0.0236(4) Uani d . 1
H H7A 0.4935 0.1963 0.6836 0.028 Uiso d R 1
C C8 0.49507(17) 0.4575(3) 0.69055(14) 0.0208(4) Uani d . 1
H H8A 0.5416 0.4633 0.6441 0.025 Uiso d R 1
C C9 0.53446(17) 0.5997(3) 0.76600(14) 0.0209(4) Uani d . 1
H H9A 0.4872 0.5932 0.8119 0.025 Uiso d R 1
C C10 0.65901(17) 0.5734(3) 0.82549(15) 0.0235(5) Uani d . 1
C C11 0.51251(17) 0.7736(3) 0.71581(14) 0.0236(4) Uani d . 1
H H11A 0.5315 0.8613 0.7648 0.028 Uiso d R 1
H H11B 0.5625 0.7862 0.6734 0.028 Uiso d R 1
C C12 0.39105(16) 0.8019(3) 0.65640(14) 0.0221(4) Uani d . 1
H H12A 0.3865 0.9109 0.6228 0.027 Uiso d R 1
C C13 0.35326(16) 0.6593(3) 0.58027(14) 0.0193(4) Uani d . 1
C C14 0.37382(17) 0.4900(3) 0.63560(14) 0.0192(4) Uani d . 1
H H14A 0.3301 0.4950 0.6842 0.023 Uiso d R 1
C C15 0.31647(18) 0.3578(3) 0.56138(15) 0.0245(5) Uani d . 1
H H15A 0.2953 0.2588 0.5930 0.029 Uiso d R 1
H H15B 0.3654 0.3231 0.5211 0.029 Uiso d R 1
C C16 0.21215(18) 0.4509(3) 0.50161(15) 0.0251(5) Uani d . 1
H H16A 0.1445 0.4049 0.5151 0.030 Uiso d R 1
H H16B 0.2067 0.4381 0.4330 0.030 Uiso d R 1
C C17 0.22533(16) 0.6422(3) 0.53071(14) 0.0194(4) Uani d . 1
H H17A 0.1849 0.6601 0.5809 0.023 Uiso d R 1
C C18 0.41975(17) 0.6735(3) 0.50303(15) 0.0249(5) Uani d . 1
H H18A 0.4973 0.6463 0.5313 0.030 Uiso calc R 1
H H18B 0.4142 0.7870 0.4782 0.030 Uiso calc R 1
H H18C 0.3893 0.5960 0.4512 0.030 Uiso calc R 1
C C19 0.74162(19) 0.5929(4) 0.76107(17) 0.0334(5) Uani d . 1
H H19A 0.8157 0.5596 0.7968 0.040 Uiso calc R 1
H H19B 0.7430 0.7090 0.7414 0.040 Uiso calc R 1
H H19C 0.7177 0.5224 0.7049 0.040 Uiso calc R 1
C C20 0.17040(17) 0.7576(3) 0.44491(13) 0.0224(4) Uani d . 1
H H20A 0.2059 0.7344 0.3920 0.027 Uiso d R 1
C C21 0.18378(19) 0.9459(3) 0.46903(16) 0.0287(5) Uani d . 1
H H21A 0.2621 0.9756 0.4842 0.034 Uiso calc R 1
H H21B 0.1541 0.9698 0.5237 0.034 Uiso calc R 1
H H21C 0.1435 1.0109 0.4144 0.034 Uiso calc R 1
C C22 0.04541(17) 0.7089(3) 0.41068(15) 0.0263(5) Uani d . 1
H H22A 0.0403 0.5866 0.4047 0.032 Uiso d R 1
H H22B 0.0085 0.7418 0.4604 0.032 Uiso d R 1
C C23 -0.01830(19) 0.7862(4) 0.31591(17) 0.0382(6) Uani d . 1
H H23A -0.0199 0.9083 0.3227 0.046 Uiso d R 1
H H23B 0.0205 0.7603 0.2663 0.046 Uiso d R 1
C C24 -0.1376(2) 0.7201(3) 0.28483(15) 0.0300(5) Uani d . 1
N N1A -0.0432(7) 1.0289(10) 0.9084(5) 0.083(2) Uani d P 0.50
C C2A -0.0825(14) 1.0781(18) 0.9829(10) 0.080(2) Uani d P 0.50
H H2Q -0.1006 1.1947 0.9906 0.095 Uiso d PR 0.50
C C3A -0.0749(6) 0.9642(11) 1.0630(5) 0.0547(16) Uani d P 0.50
H H3Q -0.1167 0.9897 1.1097 0.066 Uiso d PR 0.50
N N4A -0.0260(5) 0.8179(8) 1.0700(4) 0.0596(14) Uani d P 0.50
C C5A 0.0703(14) 0.6025(17) 0.9949(11) 0.080(2) Uani d P 0.50
H H5Q 0.0778 0.5261 1.0485 0.095 Uiso d PR 0.50
C C6A 0.1128(8) 0.5634(13) 0.9238(6) 0.076(2) Uani d P 0.50
H H6Q 0.1481 0.4559 0.9204 0.091 Uiso d PR 0.50
C C7A 0.1092(5) 0.6676(10) 0.8484(5) 0.0579(17) Uani d P 0.50
H H7Q 0.1446 0.6350 0.7985 0.070 Uiso d PR 0.50
C C8A 0.0569(6) 0.8161(11) 0.8407(5) 0.066(2) Uani d P 0.50
H H8Q 0.0534 0.8864 0.7852 0.079 Uiso d PR 0.50
C C9A 0.0065(5) 0.8732(9) 0.9145(5) 0.0532(16) Uani d P 0.50
C C10A 0.0145(4) 0.7716(9) 0.9960(5) 0.0493(14) Uani d P 0.50

loop_
_atom_site_aniso_label
_atom_site_aniso_U_11
_atom_site_aniso_U_22
_atom_site_aniso_U_33
_atom_site_aniso_U_12
_atom_site_aniso_U_13
_atom_site_aniso_U_23
O1 0.0475(10) 0.0242(9) 0.0197(7) 0.0043(7) 0.0034(7) 0.0018(6)
O2 0.0272(7) 0.0232(8) 0.0249(7) 0.0007(7) 0.0030(6) 0.0045(6)
O3 0.0317(8) 0.0247(8) 0.0242(7) 0.0083(7) 0.0038(6) -0.0033(6)
O4 0.0346(9) 0.0363(11) 0.0491(10) -0.0068(8) -0.0037(8) 0.0064(8)
O5 0.0261(8) 0.0365(10) 0.0328(8) 0.0001(7) 0.0049(7) 0.0009(7)
C1 0.0243(11) 0.0257(11) 0.0270(11) -0.0035(9) -0.0029(9) 0.0000(9)
C2 0.0296(11) 0.0238(12) 0.0191(10) 0.0010(9) -0.0012(8) -0.0034(8)
C3 0.0302(11) 0.0268(12) 0.0212(10) 0.0021(9) -0.0011(9) -0.0029(9)
C4 0.0310(11) 0.0209(11) 0.0228(10) 0.0039(9) 0.0008(8) 0.0010(8)
C5 0.0204(10) 0.0278(12) 0.0250(11) 0.0053(9) 0.0005(8) -0.0015(9)
C6 0.0289(11) 0.0261(12) 0.0249(10) 0.0067(10) 0.0049(8) -0.0003(9)
C7 0.0276(10) 0.0206(11) 0.0212(9) 0.0013(9) 0.0034(8) -0.0016(8)
C8 0.0239(10) 0.0185(10) 0.0195(9) 0.0008(9) 0.0045(8) -0.0017(8)
C9 0.0202(9) 0.0204(10) 0.0207(9) -0.0017(8) 0.0025(8) -0.0025(8)
C10 0.0218(10) 0.0256(12) 0.0217(10) 0.0006(9) 0.0027(8) -0.0006(9)
C11 0.0248(10) 0.0221(11) 0.0208(9) -0.0031(9) -0.0003(8) 0.0001(8)
C12 0.0249(10) 0.0175(11) 0.0216(9) -0.0008(9) 0.0015(8) 0.0006(8)
C13 0.0213(10) 0.0188(11) 0.0171(9) -0.0018(8) 0.0034(8) 0.0004(8)
C14 0.0216(10) 0.0163(10) 0.0196(9) -0.0027(8) 0.0048(8) 0.0003(8)
C15 0.0279(10) 0.0219(11) 0.0228(10) -0.0020(9) 0.0049(8) -0.0035(8)
C16 0.0251(11) 0.0231(11) 0.0246(10) -0.0043(9) 0.0016(8) -0.0019(9)
C17 0.0187(10) 0.0212(10) 0.0187(9) -0.0023(8) 0.0055(8) -0.0015(8)
C18 0.0220(10) 0.0289(12) 0.0241(10) -0.0022(9) 0.0063(8) 0.0036(9)
C19 0.0232(10) 0.0425(14) 0.0339(12) -0.0033(11) 0.0064(9) 0.0007(11)
C20 0.0222(10) 0.0271(11) 0.0176(9) -0.0004(9) 0.0047(8) 0.0018(8)
C21 0.0306(12) 0.0275(12) 0.0248(11) 0.0028(10) 0.0012(9) 0.0030(9)
C22 0.0234(10) 0.0311(12) 0.0228(10) -0.0009(9) 0.0027(8) 0.0034(9)
C23 0.0294(12) 0.0474(16) 0.0321(11) -0.0058(12) -0.0028(9) 0.0134(11)
C24 0.0309(12) 0.0353(14) 0.0209(10) -0.0039(10) 0.0015(9) 0.0003(9)
N1A 0.114(5) 0.067(4) 0.072(4) 0.017(4) 0.033(4) 0.023(3)
C2A 0.099(4) 0.080(4) 0.053(5) 0.049(5) 0.007(4) 0.002(3)
C3A 0.052(4) 0.064(5) 0.047(3) 0.006(4) 0.009(3) 0.002(3)
N4A 0.060(3) 0.062(4) 0.048(3) 0.003(3) -0.001(2) -0.008(3)
C5A 0.099(4) 0.080(4) 0.053(5) 0.049(5) 0.007(4) 0.002(3)
C6A 0.073(5) 0.063(6) 0.081(6) 0.021(5) -0.003(5) -0.027(5)
C7A 0.051(4) 0.055(4) 0.066(4) -0.005(3) 0.012(3) -0.024(4)
C8A 0.064(4) 0.064(5) 0.071(4) -0.035(4) 0.019(3) -0.007(4)
C9A 0.046(3) 0.045(4) 0.070(4) -0.012(3) 0.018(3) -0.013(3)
C10A 0.032(3) 0.050(4) 0.058(3) -0.001(3) -0.004(2) -0.007(3)

loop_
_atom_type_symbol
_atom_type_description
_atom_type_scat_dispersion_real
_atom_type_scat_dispersion_imag
_atom_type_scat_source
C C 0.0033 0.0016 'International Tables Vol C Tables 4.2.6.8 and 6.1.1.4'
H H 0.0000 0.0000 'International Tables Vol C Tables 4.2.6.8 and 6.1.1.4'
N N 0.0061 0.0033 'International Tables Vol C Tables 4.2.6.8 and 6.1.1.4'
O O 0.0106 0.0060 'International Tables Vol C Tables 4.2.6.8 and 6.1.1.4'

loop_
_geom_angle_atom_site_label_1
_geom_angle_atom_site_label_2
_geom_angle_atom_site_label_3
_geom_angle
C3 O1 H1O 109.5
C7 O2 H2O 109.5
C12 O3 H3O 109.5
C24 O5 H5O 109.5
C2 C1 C10 114.76(18)
C2 C1 H1A 108.6
C10 C1 H1A 108.5
C2 C1 H1B 108.5
C10 C1 H1B 108.7
H1A C1 H1B 107.5
C3 C2 C1 110.47(18)
C3 C2 H2A 109.5
C1 C2 H2A 109.5
C3 C2 H2B 109.6
C1 C2 H2B 109.6
H2A C2 H2B 108.1
O1 C3 C4 108.80(18)
O1 C3 C2 109.21(18)
C4 C3 C2 109.87(16)
O1 C3 H3A 109.6
C4 C3 H3A 109.6
C2 C3 H3A 109.7
C3 C4 C5 113.84(18)
C3 C4 H4A 108.8
C5 C4 H4A 108.8
C3 C4 H4B 108.8
C5 C4 H4B 108.8
H4A C4 H4B 107.7
C6 C5 C4 109.95(18)
C6 C5 C10 112.59(17)
C4 C5 C10 113.20(17)
C6 C5 H5A 106.8
C4 C5 H5A 107.0
C10 C5 H5A 106.9
C7 C6 C5 114.47(18)
C7 C6 H6A 108.6
C5 C6 H6A 108.7
C7 C6 H6B 108.7
C5 C6 H6B 108.7
H6A C6 H6B 107.6
O2 C7 C6 112.56(16)
O2 C7 C8 107.32(16)
C6 C7 C8 111.10(18)
O2 C7 H7A 108.6
C6 C7 H7A 108.6
C8 C7 H7A 108.6
C14 C8 C7 111.34(17)
C14 C8 C9 109.29(16)
C7 C8 C9 112.75(16)
C14 C8 H8A 107.8
C7 C8 H8A 107.7
C9 C8 H8A 107.7
C11 C9 C8 109.61(16)
C11 C9 C10 113.74(17)
C8 C9 C10 111.89(16)
C11 C9 H9A 107.1
C8 C9 H9A 107.1
C10 C9 H9A 107.0
C19 C10 C1 106.71(18)
C19 C10 C5 109.08(19)
C1 C10 C5 107.73(16)
C19 C10 C9 111.32(17)
C1 C10 C9 112.12(18)
C5 C10 C9 109.75(17)
C12 C11 C9 114.72(17)
C12 C11 H11A 108.5
C9 C11 H11A 108.6
C12 C11 H11B 108.7
C9 C11 H11B 108.5
H11A C11 H11B 107.6
O3 C12 C11 107.76(15)
O3 C12 C13 111.10(16)
C11 C12 C13 110.99(17)
O3 C12 H12A 109.0
C11 C12 H12A 109.0
C13 C12 H12A 108.9
C18 C13 C14 112.59(17)
C18 C13 C12 109.39(16)
C14 C13 C12 106.79(15)
C18 C13 C17 109.80(15)
C14 C13 C17 99.98(16)
C12 C13 C17 118.02(17)
C8 C14 C15 117.58(17)
C8 C14 C13 115.05(17)
C15 C14 C13 104.49(15)
C8 C14 H14A 106.4
C15 C14 H14A 106.3
C13 C14 H14A 106.3
C14 C15 C16 103.41(17)
C14 C15 H15A 111.0
C16 C15 H15A 111.2
C14 C15 H15B 111.0
C16 C15 H15B 111.1
H15A C15 H15B 109.1
C15 C16 C17 107.41(17)
C15 C16 H16A 110.2
C17 C16 H16A 110.2
C15 C16 H16B 110.2
C17 C16 H16B 110.2
H16A C16 H16B 108.5
C20 C17 C13 119.94(16)
C20 C17 C16 111.41(16)
C13 C17 C16 103.25(16)
C20 C17 H17A 107.2
C13 C17 H17A 107.2
C16 C17 H17A 107.2
C13 C18 H18A 109.5
C13 C18 H18B 109.5
H18A C18 H18B 109.5
C13 C18 H18C 109.5
H18A C18 H18C 109.5
H18B C18 H18C 109.5
C10 C19 H19A 109.5
C10 C19 H19B 109.5
H19A C19 H19B 109.5
C10 C19 H19C 109.5
H19A C19 H19C 109.5
H19B C19 H19C 109.5
C21 C20 C22 110.95(19)
C21 C20 C17 113.38(16)
C22 C20 C17 107.83(17)
C21 C20 H20A 108.2
C22 C20 H20A 108.1
C17 C20 H20A 108.2
C20 C21 H21A 109.5
C20 C21 H21B 109.5
H21A C21 H21B 109.5
C20 C21 H21C 109.5
H21A C21 H21C 109.5
H21B C21 H21C 109.5
C23 C22 C20 115.66(19)
C23 C22 H22A 108.4
C20 C22 H22A 108.4
C23 C22 H22B 108.4
C20 C22 H22B 108.3
H22A C22 H22B 107.4
C22 C23 C24 111.6(2)
C22 C23 H23A 109.3
C24 C23 H23A 109.3
C22 C23 H23B 109.3
C24 C23 H23B 109.3
H23A C23 H23B 108.0
O4 C24 O5 123.7(2)
O4 C24 C23 123.4(2)
O5 C24 C23 112.9(2)
C2A N1A C9A 117.3(9)
N1A C2A C3A 119.3(10)
N1A C2A H2Q 120.8
C3A C2A H2Q 118.6
N4A C3A C2A 123.7(8)
N4A C3A H3Q 116.9
C2A C3A H3Q 118.9
C3A N4A C10A 116.4(6)
C6A C5A C10A 119.7(10)
C6A C5A H5Q 120.0
C10A C5A H5Q 120.2
C5A C6A C7A 123.0(8)
C5A C6A H6Q 121.9
C7A C6A H6Q 115.1
C8A C7A C6A 121.6(7)
C8A C7A H7Q 118.4
C6A C7A H7Q 120.0
C7A C8A C9A 120.6(7)
C7A C8A H8Q 120.0
C9A C8A H8Q 119.4
N1A C9A C10A 120.4(6)
N1A C9A C8A 120.6(7)
C10A C9A C8A 118.9(7)
N4A C10A C9A 122.9(6)
N4A C10A C5A 121.1(8)
C9A C10A C5A 116.0(8)

loop_
_geom_bond_atom_site_label_1
_geom_bond_atom_site_label_2
_geom_bond_distance
O1 C3 1.449(3)
O1 H1O 0.8200
O2 C7 1.438(2)
O2 H2O 0.8200
O3 C12 1.438(2)
O3 H3O 0.8200
O4 C24 1.213(3)
O5 C24 1.317(3)
O5 H5O 0.8200
C1 C2 1.523(3)
C1 C10 1.545(3)
C1 H1A 0.9700
C1 H1B 0.9700
C2 C3 1.515(3)
C2 H2A 0.9700
C2 H2B 0.9700
C3 C4 1.508(3)
C3 H3A 0.9800
C4 C5 1.537(3)
C4 H4A 0.9700
C4 H4B 0.9700
C5 C6 1.534(3)
C5 C10 1.555(3)
C5 H5A 0.9800
C6 C7 1.528(3)
C6 H6A 0.9700
C6 H6B 0.9700
C7 C8 1.532(3)
C7 H7A 0.9800
C8 C14 1.519(3)
C8 C9 1.547(3)
C8 H8A 0.9800
C9 C11 1.541(3)
C9 C10 1.564(3)
C9 H9A 0.9800
C10 C19 1.540(3)
C11 C12 1.534(3)
C11 H11A 0.9700
C11 H11B 0.9700
C12 C13 1.552(3)
C12 H12A 0.9800
C13 C18 1.534(3)
C13 C14 1.541(3)
C13 C17 1.557(3)
C14 C15 1.527(3)
C14 H14A 0.9800
C15 C16 1.535(3)
C15 H15A 0.9700
C15 H15B 0.9700
C16 C17 1.564(3)
C16 H16A 0.9700
C16 H16B 0.9700
C17 C20 1.539(3)
C17 H17A 0.9800
C18 H18A 0.9600
C18 H18B 0.9600
C18 H18C 0.9600
C19 H19A 0.9600
C19 H19B 0.9600
C19 H19C 0.9600
C20 C21 1.526(3)
C20 C22 1.537(3)
C20 H20A 0.9800
C21 H21A 0.9600
C21 H21B 0.9600
C21 H21C 0.9600
C22 C23 1.510(3)
C22 H22A 0.9700
C22 H22B 0.9700
C23 C24 1.512(3)
C23 H23A 0.9700
C23 H23B 0.9700
N1A C2A 1.332(15)
N1A C9A 1.366(10)
C2A C3A 1.440(19)
C2A H2Q 0.9600
C3A N4A 1.294(11)
C3A H3Q 0.9600
N4A C10A 1.329(8)
C5A C6A 1.292(18)
C5A C10A 1.503(13)
C5A H5Q 0.9600
C6A C7A 1.346(13)
C6A H6Q 0.9600
C7A C8A 1.327(11)
C7A H7Q 0.9600
C8A C9A 1.424(10)
C8A H8Q 0.9600
C9A C10A 1.397(10)

loop_
_geom_hbond_atom_site_label_D
_geom_hbond_atom_site_label_H
_geom_hbond_atom_site_label_A
_geom_hbond_site_symmetry_A
_geom_hbond_distance_DH
_geom_hbond_distance_HA
_geom_hbond_distance_DA
_geom_hbond_angle_DHA
O1 H1O O3 2_647 0.82 2.03 2.815(2) 161
O2 H2O O1 2_647 0.82 1.86 2.648(2) 160
O3 H3O O4 2_556 0.82 2.03 2.834(2) 167
O5 H5O O2 2_556 0.82 1.85 2.656(2) 170

loop_
_geom_torsion_atom_site_label_1
_geom_torsion_atom_site_label_2
_geom_torsion_atom_site_label_3
_geom_torsion_atom_site_label_4
_geom_torsion
C10 C1 C2 C3 58.4(2)
C1 C2 C3 O1 -175.59(17)
C1 C2 C3 C4 -56.3(2)
O1 C3 C4 C5 174.60(17)
C2 C3 C4 C5 55.1(2)
C3 C4 C5 C6 -179.90(18)
C3 C4 C5 C10 -53.0(2)
C4 C5 C6 C7 75.1(2)
C10 C5 C6 C7 -52.1(2)
C5 C6 C7 O2 -69.4(2)
C5 C6 C7 C8 51.0(2)
O2 C7 C8 C14 -52.2(2)
C6 C7 C8 C14 -175.64(16)
O2 C7 C8 C9 71.1(2)
C6 C7 C8 C9 -52.4(2)
C14 C8 C9 C11 -53.0(2)
C7 C8 C9 C11 -177.41(17)
C14 C8 C9 C10 179.85(17)
C7 C8 C9 C10 55.4(2)
C2 C1 C10 C19 -170.19(19)
C2 C1 C10 C5 -53.2(2)
C2 C1 C10 C9 67.7(2)
C6 C5 C10 C19 -69.9(2)
C4 C5 C10 C19 164.58(17)
C6 C5 C10 C1 174.60(17)
C4 C5 C10 C1 49.1(2)
C6 C5 C10 C9 52.3(2)
C4 C5 C10 C9 -73.2(2)
C11 C9 C10 C19 -58.2(2)
C8 C9 C10 C19 66.7(2)
C11 C9 C10 C1 61.3(2)
C8 C9 C10 C1 -173.85(16)
C11 C9 C10 C5 -179.05(16)
C8 C9 C10 C5 -54.2(2)
C8 C9 C11 C12 53.5(2)
C10 C9 C11 C12 179.60(16)
C9 C11 C12 O3 66.7(2)
C9 C11 C12 C13 -55.2(2)
O3 C12 C13 C18 172.15(16)
C11 C12 C13 C18 -68.0(2)
O3 C12 C13 C14 -65.74(19)
C11 C12 C13 C14 54.1(2)
O3 C12 C13 C17 45.7(2)
C11 C12 C13 C17 165.59(16)
C7 C8 C14 C15 -51.3(2)
C9 C8 C14 C15 -176.48(16)
C7 C8 C14 C13 -175.02(16)
C9 C8 C14 C13 59.8(2)
C18 C13 C14 C8 60.7(2)
C12 C13 C14 C8 -59.4(2)
C17 C13 C14 C8 177.19(16)
C18 C13 C14 C15 -69.7(2)
C12 C13 C14 C15 170.20(16)
C17 C13 C14 C15 46.75(18)
C8 C14 C15 C16 -164.70(17)
C13 C14 C15 C16 -35.8(2)
C14 C15 C16 C17 10.5(2)
C18 C13 C17 C20 -44.7(2)
C14 C13 C17 C20 -163.28(17)
C12 C13 C17 C20 81.5(2)
C18 C13 C17 C16 79.92(19)
C14 C13 C17 C16 -38.63(17)
C12 C13 C17 C16 -153.84(17)
C15 C16 C17 C20 147.96(16)
C15 C16 C17 C13 17.9(2)
C13 C17 C20 C21 -57.8(2)
C16 C17 C20 C21 -178.47(17)
C13 C17 C20 C22 178.95(18)
C16 C17 C20 C22 58.3(2)
C21 C20 C22 C23 65.8(3)
C17 C20 C22 C23 -169.5(2)
C20 C22 C23 C24 175.6(2)
C22 C23 C24 O4 -31.5(4)
C22 C23 C24 O5 147.5(2)
C9A N1A C2A C3A -2.5(18)
N1A C2A C3A N4A 4.0(18)
C2A C3A N4A C10A -2.8(12)
C10A C5A C6A C7A 0(2)
C5A C6A C7A C8A -2.9(16)
C6A C7A C8A C9A 2.5(10)
C2A N1A C9A C10A 0.2(13)
C2A N1A C9A C8A -175.9(10)
C7A C8A C9A N1A 177.3(7)
C7A C8A C9A C10A 1.1(9)
C3A N4A C10A C9A 0.3(9)
C3A N4A C10A C5A -178.4(10)
N1A C9A C10A N4A 1.0(10)
C8A C9A C10A N4A 177.2(6)
N1A C9A C10A C5A 179.8(10)
C8A C9A C10A C5A -4.0(11)
C6A C5A C10A N4A -177.4(11)
C6A C5A C10A C9A 3.8(18)
